data_2022715
loop_
_publ_author_name
'Vinaya, ?'
'Basavaraju, Yeriyur B.'
'Yathirajan, Hemmige S.'
'Parkin, Sean'

_publ_section_title
;
 Syntheses and crystal structures of four
 4-(4-meth-oxy-phen-yl)piperazin-1-ium salts: tri-fluoro-acetate,
 2,3,4,5,6-penta-fluoro-benzoate, 4-iodo-benzoate, and a polymorph with
 4-methyl-benzoate.
;
_journal_coeditor_code VM2279
_journal_issue 'Pt 4'
_journal_name_full 'Acta crystallographica. Section E, Crystallographic communications'
_journal_page_first 380
_journal_page_last 385
_journal_paper_doi 10.1107/S2056989023002529
_journal_volume 79
_journal_year 2023
_chemical_formula_iupac 'C11 H17 N2 O +, C7 H4 I O2 -, H2 O'
_chemical_formula_moiety 'C11 H17 N2 O +, C7 H4 I O2 -, H2 O'
_chemical_formula_sum 'C18 H23 I N2 O4'
_chemical_formula_weight 458.28
_chemical_name_systematic
;
4-(4-Methoxyphenyl)piperazin-1-ium 4-iodobenzoate monohydrate
;
_space_group_crystal_system monoclinic
_space_group_IT_number 14
_space_group_name_Hall '-P 2ybc'
_space_group_name_H-M_alt 'P 1 21/c 1'
_atom_sites_solution_hydrogens mixed
_atom_sites_solution_primary direct
_atom_sites_solution_secondary difmap
_audit_creation_method 'SHELXL-2019/2 and CIFFIX'
_cell_angle_alpha 90
_cell_angle_beta 92.970(3)
_cell_angle_gamma 90
_cell_formula_units_Z 12
_cell_length_a 20.4117(18)
_cell_length_b 7.4255(6)
_cell_length_c 36.796(3)
_cell_measurement_reflns_used 9052
_cell_measurement_temperature 90.0(2)
_cell_measurement_theta_max 27.49
_cell_measurement_theta_min 2.33
_cell_volume 5569.6(8)
_computing_cell_refinement
;
<i>APEX3</i> (Bruker, 2016)
;
_computing_data_collection
;
<i>APEX3</i> (Bruker, 2016)
;
_computing_data_reduction
;
<i>APEX3</i> (Bruker, 2016)
;
_computing_molecular_graphics
;
<i>XP</i> in <i>SHELXTL</i> (Sheldrick, 2008),
<i>Mercury</i> (Macrae <i>et al.</i>, 2020)
;
_computing_publication_material
;
<i>SHELX</i> (Sheldrick, 2008) and <i>publCIF</i> (Westrip,
2010)
;
_computing_structure_refinement
;
<i>SHELXL2019/2</i> (Sheldrick, 2015b)
;
_computing_structure_solution
;
<i>SHELXT</i> (Sheldrick, 2015a)
;
_diffrn_ambient_temperature 90.0(2)
_diffrn_detector_area_resol_mean 7.41
_diffrn_measured_fraction_theta_full 0.999
_diffrn_measured_fraction_theta_max 0.990
_diffrn_measurement_device_type 'Bruker D8 Venture dual source'
_diffrn_measurement_method '\f and \w scans'
_diffrn_radiation_type MoK\a
_diffrn_radiation_wavelength 0.71073
_diffrn_reflns_av_R_equivalents 0.0556
_diffrn_reflns_av_unetI/netI 0.0489
_diffrn_reflns_limit_h_max 26
_diffrn_reflns_limit_h_min -26
_diffrn_reflns_limit_k_max 6
_diffrn_reflns_limit_k_min -9
_diffrn_reflns_limit_l_max 47
_diffrn_reflns_limit_l_min -47
_diffrn_reflns_number 72181
_diffrn_reflns_theta_full 25.242
_diffrn_reflns_theta_max 27.658
_diffrn_reflns_theta_min 1.998
_diffrn_source microsource
_exptl_absorpt_coefficient_mu 1.750
_exptl_absorpt_correction_T_max 0.862
_exptl_absorpt_correction_T_min 0.726
_exptl_absorpt_correction_type multi-scan
_exptl_absorpt_process_details
;
(<i>SADABS</i>; Krause <i>et al</i>., 2015)
;
_exptl_crystal_colour colourless
_exptl_crystal_density_diffrn 1.640
_exptl_crystal_description plate
_exptl_crystal_F_000 2760
_exptl_crystal_size_max 0.300
_exptl_crystal_size_mid 0.130
_exptl_crystal_size_min 0.030
_refine_diff_density_max 0.839
_refine_diff_density_min -0.805
_refine_ls_extinction_coef 0.00017(3)
_refine_ls_extinction_expression Fc^*^=kFc[1+0.001xFc^2^\l^3^/sin(2\q)]^-1/4^
_refine_ls_extinction_method
;
SHELXL-2019/2 (Sheldrick 2015b)
;
_refine_ls_goodness_of_fit_ref 1.029
_refine_ls_hydrogen_treatment mixed
_refine_ls_matrix_type full
_refine_ls_number_parameters 729
_refine_ls_number_reflns 12876
_refine_ls_number_restraints 12
_refine_ls_restrained_S_all 1.029
_refine_ls_R_factor_all 0.0507
_refine_ls_R_factor_gt 0.0328
_refine_ls_shift/su_max 0.002
_refine_ls_shift/su_mean 0.000
_refine_ls_structure_factor_coef Fsqd
_refine_ls_weighting_details 'w=1/[\s^2^(Fo^2^)+(0.0216P)^2^+1.7628P] where P=(Fo^2^+2Fc^2^)/3'
_refine_ls_weighting_scheme calc
_refine_ls_wR_factor_gt 0.0637
_refine_ls_wR_factor_ref 0.0687
_reflns_number_gt 10003
_reflns_number_total 12876
_reflns_threshold_expression 'I > 2\s(I)'
_cod_data_source_file vm2279sup1.cif
_cod_data_source_block III
_cod_depositor_comments 'Adding full bibliography for 2022713--2022716.cif.'
_cod_original_sg_symbol_H-M 'P 21/c'
_cod_database_code 2022715
_cod_database_fobs_code 2022715
_shelx_space_group_comment
;
The symmetry employed for this shelxl refinement is uniquely defined
by the following loop, which should always be used as a source of
symmetry information in preference to the above space-group names.
They are only intended as comments.
;
_shelx_estimated_absorpt_t_min 0.622
_shelx_estimated_absorpt_t_max 0.949

loop_
_space_group_symop_operation_xyz
'x, y, z'
'-x, y+1/2, -z+1/2'
'-x, -y, -z'
'x, -y-1/2, z-1/2'

loop_
_atom_site_type_symbol
_atom_site_label
_atom_site_fract_x
_atom_site_fract_y
_atom_site_fract_z
_atom_site_U_iso_or_equiv
_atom_site_adp_type
_atom_site_calc_flag
_atom_site_occupancy
_atom_site_disorder_assembly
_atom_site_disorder_group
O O1W 0.43969(10) 0.2205(3) 0.70712(5) 0.0221(4) Uani d 1 . .
H H1W1 0.4236(15) 0.181(4) 0.7238(6) 0.043(10) Uiso d 1 . .
H H2W1 0.4260(15) 0.166(4) 0.6906(6) 0.043(10) Uiso d 1 . .
O O2W 0.46521(10) 0.3419(3) 0.54225(5) 0.0203(4) Uani d 1 . .
H H1W2 0.4460(12) 0.310(4) 0.5585(5) 0.024(8) Uiso d 1 . .
H H2W2 0.4469(14) 0.300(4) 0.5253(5) 0.046(10) Uiso d 1 . .
O O3W 0.47153(9) 0.4637(3) 0.38524(5) 0.0189(4) Uani d 1 . .
H H1W3 0.4493(13) 0.439(4) 0.4008(6) 0.039(9) Uiso d 1 . .
H H2W3 0.4552(13) 0.417(4) 0.3683(5) 0.031(9) Uiso d 1 . .
N N1A 0.53728(11) 0.1701(3) 0.62582(6) 0.0169(5) Uani d 1 . .
H H1AA 0.4979(16) 0.123(4) 0.6303(8) 0.039(9) Uiso d 1 . .
H H1AB 0.5305(15) 0.293(4) 0.6212(8) 0.036(9) Uiso d 1 . .
N N2A 0.67722(10) 0.1578(3) 0.61970(5) 0.0153(5) Uani d 1 . .
C C1A 0.56652(12) 0.0802(3) 0.59424(7) 0.0166(6) Uani d 1 . .
H H1AC 0.536526 0.091693 0.572342 0.020 Uiso calc 1 . .
H H1AD 0.573059 -0.049571 0.599461 0.020 Uiso calc 1 . .
C C2A 0.63171(12) 0.1678(3) 0.58741(6) 0.0155(5) Uani d 1 . .
H H2AA 0.651615 0.106930 0.566729 0.019 Uiso calc 1 . .
H H2AB 0.624385 0.295573 0.580691 0.019 Uiso calc 1 . .
C C3A 0.64855(13) 0.2351(4) 0.65186(6) 0.0173(6) Uani d 1 . .
H H3A1 0.643210 0.366608 0.648468 0.021 Uiso calc 1 . .
H H3A2 0.678752 0.215151 0.673412 0.021 Uiso calc 1 . .
C C4A 0.58240(13) 0.1516(4) 0.65859(7) 0.0190(6) Uani d 1 . .
H H4AA 0.588228 0.022477 0.664660 0.023 Uiso calc 1 . .
H H4AB 0.563121 0.211922 0.679520 0.023 Uiso calc 1 . .
C C5A 0.74157(13) 0.2193(3) 0.61344(6) 0.0150(5) Uani d 1 . .
C C6A 0.77415(13) 0.1533(3) 0.58374(7) 0.0175(6) Uani d 1 . .
H H6A 0.752173 0.070253 0.567695 0.021 Uiso calc 1 . .
C C7A 0.83727(13) 0.2051(3) 0.57702(7) 0.0186(6) Uani d 1 . .
H H7A 0.857901 0.158525 0.556458 0.022 Uiso calc 1 . .
C C8A 0.87077(13) 0.3250(3) 0.60019(7) 0.0172(6) Uani d 1 . .
C C9A 0.83902(13) 0.3916(4) 0.62985(7) 0.0187(6) Uani d 1 . .
H H9A 0.861272 0.473954 0.645926 0.022 Uiso calc 1 . .
C C10A 0.77587(13) 0.3404(3) 0.63637(7) 0.0181(6) Uani d 1 . .
H H10A 0.755274 0.388262 0.656829 0.022 Uiso calc 1 . .
O O1A 0.93324(9) 0.3865(3) 0.59612(5) 0.0246(5) Uani d 1 . .
C C11A 0.96791(14) 0.3085(4) 0.56715(7) 0.0277(7) Uani d 1 . .
H H11A 1.012352 0.358505 0.567375 0.042 Uiso calc 1 . .
H H11B 0.944723 0.335895 0.543819 0.042 Uiso calc 1 . .
H H11C 0.970366 0.177628 0.570434 0.042 Uiso calc 1 . .
I I1A 0.07054(2) 0.22414(3) 0.65985(2) 0.03241(6) Uani d 1 . .
O O2A 0.41019(9) 0.0741(2) 0.64110(4) 0.0182(4) Uani d 1 . .
O O3A 0.38729(10) 0.2563(3) 0.59416(5) 0.0327(5) Uani d 1 . .
C C12A 0.37115(13) 0.1708(3) 0.62136(7) 0.0177(6) Uani d 1 . .
C C13A 0.30062(13) 0.1839(3) 0.63110(6) 0.0155(6) Uani d 1 . .
C C14A 0.25598(14) 0.2798(3) 0.60871(7) 0.0202(6) Uani d 1 . .
H H14A 0.270779 0.337633 0.587618 0.024 Uiso calc 1 . .
C C15A 0.19067(14) 0.2927(4) 0.61649(7) 0.0235(6) Uani d 1 . .
H H15A 0.160641 0.357675 0.600863 0.028 Uiso calc 1 . .
C C16A 0.16966(13) 0.2086(3) 0.64770(7) 0.0189(6) Uani d 1 . .
C C17A 0.21308(13) 0.1131(3) 0.67042(7) 0.0185(6) Uani d 1 . .
H H17A 0.198222 0.056099 0.691601 0.022 Uiso calc 1 . .
C C18A 0.27842(13) 0.1008(3) 0.66215(6) 0.0150(5) Uani d 1 . .
H H18A 0.308316 0.035272 0.677757 0.018 Uiso calc 1 . .
N N1B 0.54528(11) 0.2872(3) 0.46279(6) 0.0157(5) Uani d 1 . .
H H1BA 0.5047(15) 0.247(4) 0.4678(8) 0.032(9) Uiso d 1 . .
H H1BB 0.5413(13) 0.410(4) 0.4599(7) 0.019(7) Uiso d 1 . .
N N2B 0.68341(10) 0.2390(3) 0.45357(5) 0.0145(5) Uani d 1 . .
C C1B 0.57009(12) 0.1948(3) 0.43022(6) 0.0156(6) Uani d 1 . .
H H1BC 0.539379 0.215359 0.408906 0.019 Uiso calc 1 . .
H H1BD 0.572919 0.063524 0.434700 0.019 Uiso calc 1 . .
C C2B 0.63691(12) 0.2675(3) 0.42252(6) 0.0151(5) Uani d 1 . .
H H2BA 0.653183 0.206538 0.400822 0.018 Uiso calc 1 . .
H H2BB 0.633515 0.397882 0.417175 0.018 Uiso calc 1 . .
C C3B 0.66000(12) 0.3265(3) 0.48621(6) 0.0161(6) Uani d 1 . .
H H3B1 0.658596 0.458500 0.482408 0.019 Uiso calc 1 . .
H H3B2 0.691065 0.301479 0.507155 0.019 Uiso calc 1 . .
C C4B 0.59236(13) 0.2603(4) 0.49477(6) 0.0173(6) Uani d 1 . .
H H4BA 0.594522 0.130750 0.501113 0.021 Uiso calc 1 . .
H H4BB 0.576808 0.326780 0.515985 0.021 Uiso calc 1 . .
C C5B 0.75017(12) 0.2699(3) 0.44638(6) 0.0134(5) Uani d 1 . .
C C6B 0.77627(13) 0.1969(3) 0.41512(7) 0.0166(6) Uani d 1 . .
H H6B 0.747807 0.135704 0.398002 0.020 Uiso calc 1 . .
C C7B 0.84192(13) 0.2109(3) 0.40838(7) 0.0181(6) Uani d 1 . .
H H7B 0.857875 0.160425 0.386830 0.022 Uiso calc 1 . .
C C8B 0.88469(13) 0.2985(3) 0.43297(7) 0.0185(6) Uani d 1 . .
C C9B 0.85954(13) 0.3744(4) 0.46404(7) 0.0208(6) Uani d 1 . .
H H9B 0.888096 0.435936 0.481045 0.025 Uiso calc 1 . .
C C10B 0.79355(13) 0.3610(3) 0.47032(7) 0.0182(6) Uani d 1 . .
H H10B 0.777431 0.415177 0.491472 0.022 Uiso calc 1 . .
O O1B 0.95052(9) 0.3195(3) 0.42936(5) 0.0280(5) Uani d 1 . .
C C11B 0.97811(14) 0.2421(4) 0.39805(8) 0.0303(7) Uani d 1 . .
H H11D 1.025183 0.268615 0.398486 0.045 Uiso calc 1 . .
H H11E 0.956558 0.293296 0.375985 0.045 Uiso calc 1 . .
H H11F 0.971528 0.111410 0.398221 0.045 Uiso calc 1 . .
I I1B 0.07478(2) 0.15453(3) 0.49437(2) 0.02872(6) Uani d 1 . .
O O2B 0.41837(9) 0.1894(2) 0.47849(5) 0.0198(4) Uani d 1 . .
O O3B 0.38573(10) 0.3743(3) 0.43324(5) 0.0298(5) Uani d 1 . .
C C12B 0.37472(13) 0.2739(3) 0.45938(7) 0.0178(6) Uani d 1 . .
C C13B 0.30402(13) 0.2499(3) 0.46834(6) 0.0145(5) Uani d 1 . .
C C14B 0.25389(13) 0.3216(3) 0.44580(7) 0.0179(6) Uani d 1 . .
H H14B 0.264596 0.389536 0.425054 0.022 Uiso calc 1 . .
C C15B 0.18860(14) 0.2958(4) 0.45298(7) 0.0201(6) Uani d 1 . .
H H15B 0.154697 0.343937 0.437190 0.024 Uiso calc 1 . .
C C16B 0.17363(13) 0.1985(3) 0.48365(7) 0.0186(6) Uani d 1 . .
C C17B 0.22246(13) 0.1289(3) 0.50692(7) 0.0186(6) Uani d 1 . .
H H17B 0.211464 0.064335 0.528047 0.022 Uiso calc 1 . .
C C18B 0.28755(13) 0.1538(3) 0.49930(6) 0.0163(6) Uani d 1 . .
H H18B 0.321254 0.105354 0.515187 0.020 Uiso calc 1 . .
N N1C 0.54732(11) 0.4096(3) 0.30188(6) 0.0151(5) Uani d 1 . .
H H1CA 0.5039(15) 0.382(4) 0.3092(8) 0.036(9) Uiso d 1 . .
H H1CB 0.5487(13) 0.519(4) 0.2976(7) 0.012(7) Uiso d 1 . .
N N2C 0.67789(10) 0.2903(3) 0.28952(5) 0.0140(5) Uani d 1 . .
C C1C 0.56203(13) 0.3023(4) 0.26914(7) 0.0183(6) Uani d 1 . .
H H1CC 0.531549 0.337052 0.248527 0.022 Uiso calc 1 . .
H H1CD 0.555525 0.172679 0.274144 0.022 Uiso calc 1 . .
C C2C 0.63187(12) 0.3341(4) 0.25908(6) 0.0168(6) Uani d 1 . .
H H2CA 0.641494 0.258599 0.237828 0.020 Uiso calc 1 . .
H H2CB 0.637343 0.461852 0.252166 0.020 Uiso calc 1 . .
C C3C 0.66487(13) 0.3992(4) 0.32146(6) 0.0164(6) Uani d 1 . .
H H3C1 0.671354 0.528155 0.315826 0.020 Uiso calc 1 . .
H H3C2 0.696146 0.366146 0.341838 0.020 Uiso calc 1 . .
C C4C 0.59550(12) 0.3697(4) 0.33264(6) 0.0164(6) Uani d 1 . .
H H4CA 0.590283 0.243214 0.340487 0.020 Uiso calc 1 . .
H H4CB 0.586798 0.448762 0.353511 0.020 Uiso calc 1 . .
C C5C 0.74472(12) 0.2758(3) 0.28062(6) 0.0141(5) Uani d 1 . .
C C6C 0.76069(13) 0.1706(3) 0.25095(7) 0.0177(6) Uani d 1 . .
H H6C 0.726496 0.118494 0.235930 0.021 Uiso calc 1 . .
C C7C 0.82550(13) 0.1404(4) 0.24290(7) 0.0186(6) Uani d 1 . .
H H7C 0.835037 0.070293 0.222230 0.022 Uiso calc 1 . .
C C8C 0.87656(13) 0.2121(4) 0.26487(7) 0.0196(6) Uani d 1 . .
C C9C 0.86090(13) 0.3184(4) 0.29422(7) 0.0204(6) Uani d 1 . .
H H9C 0.895187 0.369408 0.309346 0.025 Uiso calc 1 . .
C C10C 0.79633(13) 0.3517(3) 0.30189(7) 0.0177(6) Uani d 1 . .
H H10C 0.786977 0.427006 0.321839 0.021 Uiso calc 1 . .
O O1C 0.94180(9) 0.1861(3) 0.26005(5) 0.0250(4) Uani d 1 . .
C C11C 0.95839(14) 0.0599(4) 0.23304(8) 0.0314(7) Uani d 1 . .
H H11G 1.006183 0.046967 0.233207 0.047 Uiso calc 1 . .
H H11H 0.941860 0.102414 0.209073 0.047 Uiso calc 1 . .
H H11I 0.938558 -0.056985 0.238193 0.047 Uiso calc 1 . .
I I1C 0.09042(2) 0.06781(3) 0.31910(2) 0.03020(6) Uani d 1 . .
O O2C 0.42707(9) 0.3016(2) 0.32290(5) 0.0202(4) Uani d 1 . .
O O3C 0.39400(9) 0.4141(2) 0.26896(5) 0.0235(4) Uani d 1 . .
C C12C 0.38327(13) 0.3315(3) 0.29758(7) 0.0167(6) Uani d 1 . .
C C13C 0.31525(13) 0.2627(3) 0.30286(7) 0.0155(6) Uani d 1 . .
C C14C 0.27202(13) 0.2325(4) 0.27301(7) 0.0192(6) Uani d 1 . .
H H14C 0.286224 0.254050 0.249216 0.023 Uiso calc 1 . .
C C15C 0.20884(14) 0.1719(4) 0.27722(7) 0.0212(6) Uani d 1 . .
H H15C 0.180102 0.148483 0.256620 0.025 Uiso calc 1 . .
C C16C 0.18836(13) 0.1459(3) 0.31218(7) 0.0198(6) Uani d 1 . .
C C17C 0.23004(13) 0.1737(3) 0.34227(7) 0.0204(6) Uani d 1 . .
H H17C 0.215262 0.154375 0.366023 0.024 Uiso calc 1 . .
C C18C 0.29359(13) 0.2299(3) 0.33759(7) 0.0172(6) Uani d 1 . .
H H18C 0.322853 0.246385 0.358253 0.021 Uiso calc 1 . .

loop_
_atom_site_aniso_label
_atom_site_aniso_U_11
_atom_site_aniso_U_22
_atom_site_aniso_U_33
_atom_site_aniso_U_12
_atom_site_aniso_U_13
_atom_site_aniso_U_23
O1W 0.0265(12) 0.0229(11) 0.0167(10) -0.0040(9) -0.0009(9) -0.0004(9)
O2W 0.0214(11) 0.0235(11) 0.0165(10) -0.0031(9) 0.0052(9) 0.0010(9)
O3W 0.0203(11) 0.0206(11) 0.0162(10) -0.0003(9) 0.0046(9) -0.0003(9)
N1A 0.0159(13) 0.0171(12) 0.0181(11) -0.0011(10) 0.0039(9) 0.0005(10)
N2A 0.0131(11) 0.0181(11) 0.0149(10) -0.0004(9) 0.0023(9) -0.0008(9)
C1A 0.0151(14) 0.0154(13) 0.0195(13) 0.0004(11) 0.0023(11) -0.0022(11)
C2A 0.0143(14) 0.0174(13) 0.0148(12) -0.0001(11) 0.0021(10) -0.0003(11)
C3A 0.0176(14) 0.0226(14) 0.0118(12) 0.0011(12) 0.0027(10) -0.0008(11)
C4A 0.0172(14) 0.0234(15) 0.0169(13) 0.0007(12) 0.0045(11) 0.0036(11)
C5A 0.0144(14) 0.0156(13) 0.0151(12) 0.0021(11) 0.0020(10) 0.0020(10)
C6A 0.0169(14) 0.0176(14) 0.0178(13) -0.0018(11) 0.0005(11) -0.0041(11)
C7A 0.0190(15) 0.0186(14) 0.0184(13) -0.0003(12) 0.0037(11) -0.0044(11)
C8A 0.0135(14) 0.0154(13) 0.0227(13) 0.0011(11) 0.0023(11) 0.0019(11)
C9A 0.0188(15) 0.0187(14) 0.0184(13) -0.0014(12) -0.0022(11) -0.0046(11)
C10A 0.0192(15) 0.0209(14) 0.0144(12) 0.0023(12) 0.0023(11) -0.0048(11)
O1A 0.0158(10) 0.0288(11) 0.0298(11) -0.0064(9) 0.0071(8) -0.0099(9)
C11A 0.0202(16) 0.0354(18) 0.0285(15) -0.0036(14) 0.0106(13) -0.0057(13)
I1A 0.01674(11) 0.02892(11) 0.05171(13) 0.00099(9) 0.00330(9) -0.01156(10)
O2A 0.0175(10) 0.0203(10) 0.0172(9) -0.0023(8) 0.0037(8) -0.0022(8)
O3A 0.0343(13) 0.0381(13) 0.0272(11) -0.0018(10) 0.0153(10) 0.0115(9)
C12A 0.0219(15) 0.0157(13) 0.0161(13) -0.0048(12) 0.0049(11) -0.0050(11)
C13A 0.0187(14) 0.0117(13) 0.0163(12) -0.0049(11) 0.0036(11) -0.0033(10)
C14A 0.0309(17) 0.0133(13) 0.0165(13) -0.0043(12) 0.0016(12) 0.0018(11)
C15A 0.0240(16) 0.0169(14) 0.0289(15) 0.0013(12) -0.0063(13) -0.0009(12)
C16A 0.0144(14) 0.0157(13) 0.0266(14) -0.0033(11) 0.0008(11) -0.0078(11)
C17A 0.0194(15) 0.0163(13) 0.0202(13) -0.0021(12) 0.0054(11) 0.0001(11)
C18A 0.0183(14) 0.0118(12) 0.0150(12) -0.0017(11) 0.0014(10) -0.0003(10)
N1B 0.0149(12) 0.0150(12) 0.0173(11) -0.0009(10) 0.0026(9) -0.0006(9)
N2B 0.0153(12) 0.0160(11) 0.0122(10) -0.0009(9) 0.0012(9) -0.0021(9)
C1B 0.0146(14) 0.0169(13) 0.0156(12) -0.0003(11) 0.0018(10) -0.0011(10)
C2B 0.0160(14) 0.0181(13) 0.0112(12) 0.0007(11) 0.0017(10) -0.0018(10)
C3B 0.0172(14) 0.0200(14) 0.0113(12) -0.0013(11) 0.0015(10) -0.0020(10)
C4B 0.0186(14) 0.0197(14) 0.0137(12) -0.0005(12) 0.0018(11) 0.0003(11)
C5B 0.0164(14) 0.0098(12) 0.0137(12) 0.0006(11) -0.0013(10) 0.0015(10)
C6B 0.0187(14) 0.0145(13) 0.0163(13) -0.0023(11) -0.0005(11) -0.0029(10)
C7B 0.0201(15) 0.0158(13) 0.0186(13) -0.0015(12) 0.0026(11) -0.0044(11)
C8B 0.0141(14) 0.0169(14) 0.0247(14) 0.0006(11) 0.0020(11) 0.0000(11)
C9B 0.0206(15) 0.0222(15) 0.0193(13) -0.0040(12) -0.0032(11) -0.0065(11)
C10B 0.0218(15) 0.0182(14) 0.0147(12) 0.0024(12) 0.0019(11) -0.0032(11)
O1B 0.0137(10) 0.0354(12) 0.0351(11) -0.0036(9) 0.0042(9) -0.0124(9)
C11B 0.0209(16) 0.0357(18) 0.0352(17) -0.0038(14) 0.0105(13) -0.0099(14)
I1B 0.01675(10) 0.02811(11) 0.04205(12) -0.00272(8) 0.00875(8) -0.00998(9)
O2B 0.0172(10) 0.0225(10) 0.0201(9) -0.0013(8) 0.0046(8) -0.0032(8)
O3B 0.0288(12) 0.0302(12) 0.0318(11) -0.0017(10) 0.0138(9) 0.0118(9)
C12B 0.0227(15) 0.0143(13) 0.0168(13) -0.0043(12) 0.0061(11) -0.0069(11)
C13B 0.0195(14) 0.0099(12) 0.0142(12) -0.0023(11) 0.0042(11) -0.0035(10)
C14B 0.0244(15) 0.0155(13) 0.0139(12) -0.0051(12) 0.0003(11) -0.0001(10)
C15B 0.0212(15) 0.0175(14) 0.0212(14) -0.0001(12) -0.0036(11) -0.0016(11)
C16B 0.0151(14) 0.0159(13) 0.0254(14) -0.0006(11) 0.0063(11) -0.0054(11)
C17B 0.0226(15) 0.0139(13) 0.0200(13) -0.0004(12) 0.0078(11) 0.0017(11)
C18B 0.0193(14) 0.0153(13) 0.0143(12) 0.0017(11) 0.0020(11) 0.0010(11)
N1C 0.0162(13) 0.0145(12) 0.0147(11) -0.0014(10) 0.0001(9) 0.0002(9)
N2C 0.0143(11) 0.0166(11) 0.0111(10) 0.0006(9) 0.0010(9) -0.0015(8)
C1C 0.0172(14) 0.0209(14) 0.0169(13) 0.0001(12) 0.0005(11) -0.0040(11)
C2C 0.0158(14) 0.0212(14) 0.0132(12) 0.0010(11) -0.0005(10) -0.0002(11)
C3C 0.0177(14) 0.0198(14) 0.0116(12) 0.0000(11) 0.0003(10) -0.0012(10)
C4C 0.0195(14) 0.0181(14) 0.0116(12) 0.0016(12) 0.0002(10) 0.0009(10)
C5C 0.0149(14) 0.0127(12) 0.0146(12) -0.0019(11) 0.0001(10) 0.0027(10)
C6C 0.0163(14) 0.0201(14) 0.0166(13) -0.0025(12) -0.0015(11) -0.0024(11)
C7C 0.0173(14) 0.0208(14) 0.0182(13) 0.0001(12) 0.0038(11) -0.0027(11)
C8C 0.0181(15) 0.0165(13) 0.0245(14) -0.0009(12) 0.0045(12) 0.0057(11)
C9C 0.0190(15) 0.0197(14) 0.0222(14) -0.0047(12) -0.0031(11) -0.0014(11)
C10C 0.0213(15) 0.0135(13) 0.0183(13) -0.0012(12) 0.0006(11) -0.0013(11)
O1C 0.0143(10) 0.0282(11) 0.0330(11) -0.0004(9) 0.0054(8) -0.0037(9)
C11C 0.0221(17) 0.0376(18) 0.0352(17) 0.0049(14) 0.0083(13) -0.0043(15)
I1C 0.01743(10) 0.02945(11) 0.04390(12) -0.00327(8) 0.00347(8) -0.00136(9)
O2C 0.0165(10) 0.0249(11) 0.0194(9) -0.0022(8) 0.0017(8) 0.0013(8)
O3C 0.0266(11) 0.0239(10) 0.0208(10) 0.0009(9) 0.0075(8) 0.0070(8)
C12C 0.0204(15) 0.0119(13) 0.0184(13) 0.0016(11) 0.0061(11) -0.0043(11)
C13C 0.0203(15) 0.0090(12) 0.0175(13) 0.0026(11) 0.0026(11) -0.0012(10)
C14C 0.0201(15) 0.0206(14) 0.0172(13) 0.0042(12) 0.0030(11) -0.0018(11)
C15C 0.0216(15) 0.0200(14) 0.0215(14) 0.0033(12) -0.0030(12) -0.0060(12)
C16C 0.0134(14) 0.0149(13) 0.0311(15) 0.0027(11) 0.0031(12) -0.0010(12)
C17C 0.0224(15) 0.0179(14) 0.0213(13) 0.0026(12) 0.0050(12) 0.0033(11)
C18C 0.0188(15) 0.0160(13) 0.0168(13) 0.0009(11) 0.0001(11) 0.0013(11)

loop_
_atom_type_symbol
_atom_type_description
_atom_type_scat_dispersion_real
_atom_type_scat_dispersion_imag
_atom_type_scat_source
C C 0.0033 0.0016 'International Tables Vol C Tables 4.2.6.8 and 6.1.1.4'
H H 0.0000 0.0000 'International Tables Vol C Tables 4.2.6.8 and 6.1.1.4'
I I -0.4742 1.8119 'International Tables Vol C Tables 4.2.6.8 and 6.1.1.4'
N N 0.0061 0.0033 'International Tables Vol C Tables 4.2.6.8 and 6.1.1.4'
O O 0.0106 0.0060 'International Tables Vol C Tables 4.2.6.8 and 6.1.1.4'

loop_
_geom_angle_atom_site_label_1
_geom_angle_atom_site_label_2
_geom_angle_atom_site_label_3
_geom_angle_site_symmetry_1
_geom_angle_site_symmetry_3
_geom_angle
_geom_angle_publ_flag
H1W1 O1W H2W1 . . 106(2) ?
H1W2 O2W H2W2 . . 105(2) ?
H1W3 O3W H2W3 . . 104(2) ?
C4A N1A C1A . . 109.6(2) ?
C4A N1A H1AA . . 110(2) ?
C1A N1A H1AA . . 111(2) ?
C4A N1A H1AB . . 108.4(19) ?
C1A N1A H1AB . . 110.9(18) ?
H1AA N1A H1AB . . 107(3) ?
C5A N2A C3A . . 114.6(2) ?
C5A N2A C2A . . 113.78(19) ?
C3A N2A C2A . . 111.8(2) ?
N1A C1A C2A . . 109.1(2) ?
N1A C1A H1AC . . 109.9 ?
C2A C1A H1AC . . 109.9 ?
N1A C1A H1AD . . 109.9 ?
C2A C1A H1AD . . 109.9 ?
H1AC C1A H1AD . . 108.3 ?
N2A C2A C1A . . 111.6(2) ?
N2A C2A H2AA . . 109.3 ?
C1A C2A H2AA . . 109.3 ?
N2A C2A H2AB . . 109.3 ?
C1A C2A H2AB . . 109.3 ?
H2AA C2A H2AB . . 108.0 ?
N2A C3A C4A . . 111.6(2) ?
N2A C3A H3A1 . . 109.3 ?
C4A C3A H3A1 . . 109.3 ?
N2A C3A H3A2 . . 109.3 ?
C4A C3A H3A2 . . 109.3 ?
H3A1 C3A H3A2 . . 108.0 ?
N1A C4A C3A . . 110.4(2) ?
N1A C4A H4AA . . 109.6 ?
C3A C4A H4AA . . 109.6 ?
N1A C4A H4AB . . 109.6 ?
C3A C4A H4AB . . 109.6 ?
H4AA C4A H4AB . . 108.1 ?
C10A C5A C6A . . 117.0(2) ?
C10A C5A N2A . . 123.2(2) ?
C6A C5A N2A . . 119.7(2) ?
C7A C6A C5A . . 122.0(2) ?
C7A C6A H6A . . 119.0 ?
C5A C6A H6A . . 119.0 ?
C6A C7A C8A . . 120.3(2) ?
C6A C7A H7A . . 119.9 ?
C8A C7A H7A . . 119.9 ?
O1A C8A C7A . . 125.3(2) ?
O1A C8A C9A . . 116.2(2) ?
C7A C8A C9A . . 118.4(2) ?
C10A C9A C8A . . 121.2(2) ?
C10A C9A H9A . . 119.4 ?
C8A C9A H9A . . 119.4 ?
C9A C10A C5A . . 121.1(2) ?
C9A C10A H10A . . 119.4 ?
C5A C10A H10A . . 119.4 ?
C8A O1A C11A . . 116.4(2) ?
O1A C11A H11A . . 109.5 ?
O1A C11A H11B . . 109.5 ?
H11A C11A H11B . . 109.5 ?
O1A C11A H11C . . 109.5 ?
H11A C11A H11C . . 109.5 ?
H11B C11A H11C . . 109.5 ?
O3A C12A O2A . . 124.3(2) ?
O3A C12A C13A . . 117.1(2) ?
O2A C12A C13A . . 118.6(2) ?
C14A C13A C18A . . 118.7(2) ?
C14A C13A C12A . . 119.8(2) ?
C18A C13A C12A . . 121.5(2) ?
C15A C14A C13A . . 121.5(2) ?
C15A C14A H14A . . 119.3 ?
C13A C14A H14A . . 119.3 ?
C14A C15A C16A . . 118.7(3) ?
C14A C15A H15A . . 120.6 ?
C16A C15A H15A . . 120.6 ?
C17A C16A C15A . . 120.9(2) ?
C17A C16A I1A . . 119.64(19) ?
C15A C16A I1A . . 119.5(2) ?
C16A C17A C18A . . 119.7(2) ?
C16A C17A H17A . . 120.2 ?
C18A C17A H17A . . 120.2 ?
C17A C18A C13A . . 120.5(2) ?
C17A C18A H18A . . 119.7 ?
C13A C18A H18A . . 119.7 ?
C1B N1B C4B . . 109.9(2) ?
C1B N1B H1BA . . 111.2(18) ?
C4B N1B H1BA . . 110.7(18) ?
C1B N1B H1BB . . 113.3(16) ?
C4B N1B H1BB . . 105.8(17) ?
H1BA N1B H1BB . . 106(2) ?
C5B N2B C2B . . 114.91(19) ?
C5B N2B C3B . . 115.9(2) ?
C2B N2B C3B . . 110.5(2) ?
N1B C1B C2B . . 109.5(2) ?
N1B C1B H1BC . . 109.8 ?
C2B C1B H1BC . . 109.8 ?
N1B C1B H1BD . . 109.8 ?
C2B C1B H1BD . . 109.8 ?
H1BC C1B H1BD . . 108.2 ?
N2B C2B C1B . . 111.0(2) ?
N2B C2B H2BA . . 109.4 ?
C1B C2B H2BA . . 109.4 ?
N2B C2B H2BB . . 109.4 ?
C1B C2B H2BB . . 109.4 ?
H2BA C2B H2BB . . 108.0 ?
N2B C3B C4B . . 111.4(2) ?
N2B C3B H3B1 . . 109.3 ?
C4B C3B H3B1 . . 109.3 ?
N2B C3B H3B2 . . 109.3 ?
C4B C3B H3B2 . . 109.3 ?
H3B1 C3B H3B2 . . 108.0 ?
N1B C4B C3B . . 110.4(2) ?
N1B C4B H4BA . . 109.6 ?
C3B C4B H4BA . . 109.6 ?
N1B C4B H4BB . . 109.6 ?
C3B C4B H4BB . . 109.6 ?
H4BA C4B H4BB . . 108.1 ?
C10B C5B C6B . . 116.8(2) ?
C10B C5B N2B . . 123.1(2) ?
C6B C5B N2B . . 120.0(2) ?
C7B C6B C5B . . 122.2(2) ?
C7B C6B H6B . . 118.9 ?
C5B C6B H6B . . 118.9 ?
C6B C7B C8B . . 120.2(2) ?
C6B C7B H7B . . 119.9 ?
C8B C7B H7B . . 119.9 ?
O1B C8B C7B . . 125.4(2) ?
O1B C8B C9B . . 116.0(2) ?
C7B C8B C9B . . 118.6(2) ?
C10B C9B C8B . . 120.7(2) ?
C10B C9B H9B . . 119.6 ?
C8B C9B H9B . . 119.6 ?
C9B C10B C5B . . 121.5(2) ?
C9B C10B H10B . . 119.2 ?
C5B C10B H10B . . 119.2 ?
C8B O1B C11B . . 117.6(2) ?
O1B C11B H11D . . 109.5 ?
O1B C11B H11E . . 109.5 ?
H11D C11B H11E . . 109.5 ?
O1B C11B H11F . . 109.5 ?
H11D C11B H11F . . 109.5 ?
H11E C11B H11F . . 109.5 ?
O3B C12B O2B . . 124.9(2) ?
O3B C12B C13B . . 116.9(2) ?
O2B C12B C13B . . 118.1(2) ?
C14B C13B C18B . . 118.7(2) ?
C14B C13B C12B . . 120.5(2) ?
C18B C13B C12B . . 120.8(2) ?
C15B C14B C13B . . 121.3(2) ?
C15B C14B H14B . . 119.4 ?
C13B C14B H14B . . 119.4 ?
C14B C15B C16B . . 118.8(3) ?
C14B C15B H15B . . 120.6 ?
C16B C15B H15B . . 120.6 ?
C17B C16B C15B . . 121.1(2) ?
C17B C16B I1B . . 119.67(18) ?
C15B C16B I1B . . 119.2(2) ?
C16B C17B C18B . . 119.6(2) ?
C16B C17B H17B . . 120.2 ?
C18B C17B H17B . . 120.2 ?
C17B C18B C13B . . 120.4(3) ?
C17B C18B H18B . . 119.8 ?
C13B C18B H18B . . 119.8 ?
C1C N1C C4C . . 110.8(2) ?
C1C N1C H1CA . . 110.1(18) ?
C4C N1C H1CA . . 109.0(18) ?
C1C N1C H1CB . . 111.1(17) ?
C4C N1C H1CB . . 108.2(19) ?
H1CA N1C H1CB . . 108(3) ?
C5C N2C C2C . . 115.22(19) ?
C5C N2C C3C . . 116.3(2) ?
C2C N2C C3C . . 110.9(2) ?
N1C C1C C2C . . 110.3(2) ?
N1C C1C H1CC . . 109.6 ?
C2C C1C H1CC . . 109.6 ?
N1C C1C H1CD . . 109.6 ?
C2C C1C H1CD . . 109.6 ?
H1CC C1C H1CD . . 108.1 ?
N2C C2C C1C . . 110.8(2) ?
N2C C2C H2CA . . 109.5 ?
C1C C2C H2CA . . 109.5 ?
N2C C2C H2CB . . 109.5 ?
C1C C2C H2CB . . 109.5 ?
H2CA C2C H2CB . . 108.1 ?
N2C C3C C4C . . 110.5(2) ?
N2C C3C H3C1 . . 109.5 ?
C4C C3C H3C1 . . 109.5 ?
N2C C3C H3C2 . . 109.5 ?
C4C C3C H3C2 . . 109.5 ?
H3C1 C3C H3C2 . . 108.1 ?
N1C C4C C3C . . 110.8(2) ?
N1C C4C H4CA . . 109.5 ?
C3C C4C H4CA . . 109.5 ?
N1C C4C H4CB . . 109.5 ?
C3C C4C H4CB . . 109.5 ?
H4CA C4C H4CB . . 108.1 ?
C6C C5C C10C . . 117.7(2) ?
C6C C5C N2C . . 119.2(2) ?
C10C C5C N2C . . 123.0(2) ?
C7C C6C C5C . . 121.4(2) ?
C7C C6C H6C . . 119.3 ?
C5C C6C H6C . . 119.3 ?
C6C C7C C8C . . 120.5(2) ?
C6C C7C H7C . . 119.8 ?
C8C C7C H7C . . 119.8 ?
O1C C8C C9C . . 116.5(2) ?
O1C C8C C7C . . 125.2(2) ?
C9C C8C C7C . . 118.3(2) ?
C10C C9C C8C . . 121.3(3) ?
C10C C9C H9C . . 119.3 ?
C8C C9C H9C . . 119.3 ?
C9C C10C C5C . . 120.8(2) ?
C9C C10C H10C . . 119.6 ?
C5C C10C H10C . . 119.6 ?
C8C O1C C11C . . 117.0(2) ?
O1C C11C H11G . . 109.5 ?
O1C C11C H11H . . 109.5 ?
H11G C11C H11H . . 109.5 ?
O1C C11C H11I . . 109.5 ?
H11G C11C H11I . . 109.5 ?
H11H C11C H11I . . 109.5 ?
O3C C12C O2C . . 123.7(2) ?
O3C C12C C13C . . 118.7(2) ?
O2C C12C C13C . . 117.6(2) ?
C14C C13C C18C . . 118.5(2) ?
C14C C13C C12C . . 120.4(2) ?
C18C C13C C12C . . 121.1(2) ?
C15C C14C C13C . . 121.4(2) ?
C15C C14C H14C . . 119.3 ?
C13C C14C H14C . . 119.3 ?
C14C C15C C16C . . 118.5(3) ?
C14C C15C H15C . . 120.8 ?
C16C C15C H15C . . 120.8 ?
C17C C16C C15C . . 121.5(3) ?
C17C C16C I1C . . 119.61(19) ?
C15C C16C I1C . . 118.9(2) ?
C16C C17C C18C . . 119.3(2) ?
C16C C17C H17C . . 120.3 ?
C18C C17C H17C . . 120.3 ?
C17C C18C C13C . . 120.7(3) ?
C17C C18C H18C . . 119.6 ?
C13C C18C H18C . . 119.6 ?

loop_
_geom_bond_atom_site_label_1
_geom_bond_atom_site_label_2
_geom_bond_site_symmetry_2
_geom_bond_distance
_geom_bond_publ_flag
O1W H1W1 . 0.769(15) ?
O1W H2W1 . 0.768(15) ?
O2W H1W2 . 0.770(14) ?
O2W H2W2 . 0.774(15) ?
O3W H1W3 . 0.771(15) ?
O3W H2W3 . 0.775(14) ?
N1A C4A . 1.486(3) ?
N1A C1A . 1.491(3) ?
N1A H1AA . 0.90(3) ?
N1A H1AB . 0.94(3) ?
N2A C5A . 1.421(3) ?
N2A C3A . 1.464(3) ?
N2A C2A . 1.472(3) ?
C1A C2A . 1.514(3) ?
C1A H1AC . 0.9900 ?
C1A H1AD . 0.9900 ?
C2A H2AA . 0.9900 ?
C2A H2AB . 0.9900 ?
C3A C4A . 1.518(3) ?
C3A H3A1 . 0.9900 ?
C3A H3A2 . 0.9900 ?
C4A H4AA . 0.9900 ?
C4A H4AB . 0.9900 ?
C5A C10A . 1.396(4) ?
C5A C6A . 1.397(3) ?
C6A C7A . 1.379(3) ?
C6A H6A . 0.9500 ?
C7A C8A . 1.388(4) ?
C7A H7A . 0.9500 ?
C8A O1A . 1.370(3) ?
C8A C9A . 1.389(3) ?
C9A C10A . 1.377(4) ?
C9A H9A . 0.9500 ?
C10A H10A . 0.9500 ?
O1A C11A . 1.432(3) ?
C11A H11A . 0.9800 ?
C11A H11B . 0.9800 ?
C11A H11C . 0.9800 ?
I1A C16A . 2.098(3) ?
O2A C12A . 1.272(3) ?
O3A C12A . 1.244(3) ?
C12A C13A . 1.505(3) ?
C13A C14A . 1.392(4) ?
C13A C18A . 1.394(3) ?
C14A C15A . 1.381(4) ?
C14A H14A . 0.9500 ?
C15A C16A . 1.394(4) ?
C15A H15A . 0.9500 ?
C16A C17A . 1.383(4) ?
C17A C18A . 1.386(3) ?
C17A H17A . 0.9500 ?
C18A H18A . 0.9500 ?
N1B C1B . 1.492(3) ?
N1B C4B . 1.494(3) ?
N1B H1BA . 0.91(3) ?
N1B H1BB . 0.92(3) ?
N2B C5B . 1.420(3) ?
N2B C2B . 1.462(3) ?
N2B C3B . 1.467(3) ?
C1B C2B . 1.507(3) ?
C1B H1BC . 0.9900 ?
C1B H1BD . 0.9900 ?
C2B H2BA . 0.9900 ?
C2B H2BB . 0.9900 ?
C3B C4B . 1.514(3) ?
C3B H3B1 . 0.9900 ?
C3B H3B2 . 0.9900 ?
C4B H4BA . 0.9900 ?
C4B H4BB . 0.9900 ?
C5B C10B . 1.392(4) ?
C5B C6B . 1.402(3) ?
C6B C7B . 1.379(3) ?
C6B H6B . 0.9500 ?
C7B C8B . 1.386(4) ?
C7B H7B . 0.9500 ?
C8B O1B . 1.366(3) ?
C8B C9B . 1.396(3) ?
C9B C10B . 1.382(4) ?
C9B H9B . 0.9500 ?
C10B H10B . 0.9500 ?
O1B C11B . 1.429(3) ?
C11B H11D . 0.9800 ?
C11B H11E . 0.9800 ?
C11B H11F . 0.9800 ?
I1B C16B . 2.101(3) ?
O2B C12B . 1.272(3) ?
O3B C12B . 1.246(3) ?
C12B C13B . 1.507(3) ?
C13B C14B . 1.389(4) ?
C13B C18B . 1.400(3) ?
C14B C15B . 1.385(4) ?
C14B H14B . 0.9500 ?
C15B C16B . 1.388(4) ?
C15B H15B . 0.9500 ?
C16B C17B . 1.380(4) ?
C17B C18B . 1.384(3) ?
C17B H17B . 0.9500 ?
C18B H18B . 0.9500 ?
N1C C1C . 1.488(3) ?
N1C C4C . 1.490(3) ?
N1C H1CA . 0.96(3) ?
N1C H1CB . 0.83(3) ?
N2C C5C . 1.424(3) ?
N2C C2C . 1.461(3) ?
N2C C3C . 1.462(3) ?
C1C C2C . 1.510(3) ?
C1C H1CC . 0.9900 ?
C1C H1CD . 0.9900 ?
C2C H2CA . 0.9900 ?
C2C H2CB . 0.9900 ?
C3C C4C . 1.511(3) ?
C3C H3C1 . 0.9900 ?
C3C H3C2 . 0.9900 ?
C4C H4CA . 0.9900 ?
C4C H4CB . 0.9900 ?
C5C C6C . 1.395(3) ?
C5C C10C . 1.398(4) ?
C6C C7C . 1.389(3) ?
C6C H6C . 0.9500 ?
C7C C8C . 1.392(4) ?
C7C H7C . 0.9500 ?
C8C O1C . 1.366(3) ?
C8C C9C . 1.388(4) ?
C9C C10C . 1.384(4) ?
C9C H9C . 0.9500 ?
C10C H10C . 0.9500 ?
O1C C11C . 1.420(3) ?
C11C H11G . 0.9800 ?
C11C H11H . 0.9800 ?
C11C H11I . 0.9800 ?
I1C C16C . 2.110(3) ?
O2C C12C . 1.277(3) ?
O3C C12C . 1.248(3) ?
C12C C13C . 1.501(4) ?
C13C C14C . 1.391(4) ?
C13C C18C . 1.395(3) ?
C14C C15C . 1.382(4) ?
C14C H14C . 0.9500 ?
C15C C16C . 1.387(3) ?
C15C H15C . 0.9500 ?
C16C C17C . 1.376(4) ?
C17C C18C . 1.382(4) ?
C17C H17C . 0.9500 ?
C18C H18C . 0.9500 ?

loop_
_geom_hbond_atom_site_label_D
_geom_hbond_atom_site_label_H
_geom_hbond_atom_site_label_A
_geom_hbond_site_symmetry_A
_geom_hbond_distance_DH
_geom_hbond_distance_HA
_geom_hbond_distance_DA
_geom_hbond_angle_DHA
_geom_hbond_publ_flag
O1W H1W1 O3C 4_566 0.769(15) 1.931(15) 2.696(3) 173(3) yes
O1W H2W1 O2A . 0.768(15) 1.958(16) 2.700(3) 162(3) yes
O2W H1W2 O3A . 0.770(14) 1.864(15) 2.626(2) 170(3) yes
O2W H2W2 O2B . 0.774(15) 1.971(16) 2.733(3) 168(3) yes
O3W H1W3 O3B . 0.771(15) 1.871(16) 2.636(2) 172(3) yes
O3W H2W3 O2C . 0.775(14) 1.937(15) 2.706(3) 172(3) yes
N1A H1AB O3W 3_666 0.94(3) 1.82(3) 2.754(3) 172(3) yes
N1A H1AA O2A . 0.90(3) 1.89(3) 2.776(3) 168(3) yes
C1A H1AC O2W . 0.99 2.57 3.362(3) 136 yes
C2A H2AB O3B 3_666 0.99 2.51 3.498(3) 175 yes
C4A H4AA O2C 3_656 0.99 2.47 3.441(3) 166 yes
C7A H7A I1B 3_656 0.95 3.32 4.212(2) 156 yes
C11A H11A O1B 3_766 0.98 2.51 3.225(4) 130 yes
N1B H1BA O2B . 0.91(3) 1.87(3) 2.780(3) 174(3) yes
N1B H1BB O2W 3_666 0.92(3) 1.85(3) 2.768(3) 176(2) yes
C1B H1BC O3W . 0.99 2.44 3.229(3) 136 yes
C2B H2BB O3A 3_666 0.99 2.63 3.619(3) 174 yes
C4B H4BA O2B 3_656 0.99 2.51 3.491(3) 170 yes
C4B H4BB O2W . 0.99 2.52 3.260(3) 131 yes
C9B H9B I1B 3_666 0.95 3.25 4.020(3) 139 yes
N1C H1CA O2C . 0.96(3) 1.78(3) 2.732(3) 172(3) yes
N1C H1CA O3C . 0.96(3) 2.64(3) 3.297(3) 126(2) yes
N1C H1CB O1W 3_666 0.83(3) 1.96(3) 2.781(3) 172(3) yes
C1C H1CC O1W 4_565 0.99 2.39 3.299(3) 152 yes
C4C H4CA O2A 3_656 0.99 2.45 3.438(3) 174 yes
C9C H9C I1A 3_666 0.95 3.29 4.013(3) 135 yes

loop_
_geom_torsion_atom_site_label_1
_geom_torsion_atom_site_label_2
_geom_torsion_atom_site_label_3
_geom_torsion_atom_site_label_4
_geom_torsion_site_symmetry_1
_geom_torsion_site_symmetry_2
_geom_torsion_site_symmetry_3
_geom_torsion_site_symmetry_4
_geom_torsion
_geom_torsion_publ_flag
C4A N1A C1A C2A . . . . -59.7(3) ?
C5A N2A C2A C1A . . . . 173.1(2) ?
C3A N2A C2A C1A . . . . -55.1(3) ?
N1A C1A C2A N2A . . . . 58.0(3) ?
C5A N2A C3A C4A . . . . -175.2(2) ?
C2A N2A C3A C4A . . . . 53.5(3) ?
C1A N1A C4A C3A . . . . 58.9(3) ?
N2A C3A C4A N1A . . . . -55.7(3) ?
C3A N2A C5A C10A . . . . 1.4(3) ?
C2A N2A C5A C10A . . . . 131.8(3) ?
C3A N2A C5A C6A . . . . 179.3(2) ?
C2A N2A C5A C6A . . . . -50.3(3) ?
C10A C5A C6A C7A . . . . -0.3(4) ?
N2A C5A C6A C7A . . . . -178.3(2) ?
C5A C6A C7A C8A . . . . 0.6(4) ?
C6A C7A C8A O1A . . . . -179.6(2) ?
C6A C7A C8A C9A . . . . -0.5(4) ?
O1A C8A C9A C10A . . . . 179.3(2) ?
C7A C8A C9A C10A . . . . 0.1(4) ?
C8A C9A C10A C5A . . . . 0.2(4) ?
C6A C5A C10A C9A . . . . -0.1(4) ?
N2A C5A C10A C9A . . . . 177.8(2) ?
C7A C8A O1A C11A . . . . -5.2(4) ?
C9A C8A O1A C11A . . . . 175.6(2) ?
O3A C12A C13A C14A . . . . 3.8(4) ?
O2A C12A C13A C14A . . . . -176.1(2) ?
O3A C12A C13A C18A . . . . -176.6(2) ?
O2A C12A C13A C18A . . . . 3.5(4) ?
C18A C13A C14A C15A . . . . -0.5(4) ?
C12A C13A C14A C15A . . . . 179.1(2) ?
C13A C14A C15A C16A . . . . 0.6(4) ?
C14A C15A C16A C17A . . . . -0.4(4) ?
C14A C15A C16A I1A . . . . -179.42(19) ?
C15A C16A C17A C18A . . . . 0.1(4) ?
I1A C16A C17A C18A . . . . 179.17(19) ?
C16A C17A C18A C13A . . . . -0.1(4) ?
C14A C13A C18A C17A . . . . 0.3(4) ?
C12A C13A C18A C17A . . . . -179.3(2) ?
C4B N1B C1B C2B . . . . -58.0(3) ?
C5B N2B C2B C1B . . . . 168.0(2) ?
C3B N2B C2B C1B . . . . -58.5(3) ?
N1B C1B C2B N2B . . . . 59.4(3) ?
C5B N2B C3B C4B . . . . -170.5(2) ?
C2B N2B C3B C4B . . . . 56.6(3) ?
C1B N1B C4B C3B . . . . 56.4(3) ?
N2B C3B C4B N1B . . . . -55.9(3) ?
C2B N2B C5B C10B . . . . 137.5(2) ?
C3B N2B C5B C10B . . . . 6.6(3) ?
C2B N2B C5B C6B . . . . -46.9(3) ?
C3B N2B C5B C6B . . . . -177.8(2) ?
C10B C5B C6B C7B . . . . 1.1(4) ?
N2B C5B C6B C7B . . . . -174.8(2) ?
C5B C6B C7B C8B . . . . 0.4(4) ?
C6B C7B C8B O1B . . . . 179.5(2) ?
C6B C7B C8B C9B . . . . -1.3(4) ?
O1B C8B C9B C10B . . . . 180.0(2) ?
C7B C8B C9B C10B . . . . 0.6(4) ?
C8B C9B C10B C5B . . . . 0.9(4) ?
C6B C5B C10B C9B . . . . -1.7(4) ?
N2B C5B C10B C9B . . . . 174.0(2) ?
C7B C8B O1B C11B . . . . -1.3(4) ?
C9B C8B O1B C11B . . . . 179.4(2) ?
O3B C12B C13B C14B . . . . 6.7(4) ?
O2B C12B C13B C14B . . . . -172.3(2) ?
O3B C12B C13B C18B . . . . -173.8(2) ?
O2B C12B C13B C18B . . . . 7.1(3) ?
C18B C13B C14B C15B . . . . -1.6(4) ?
C12B C13B C14B C15B . . . . 177.9(2) ?
C13B C14B C15B C16B . . . . 0.9(4) ?
C14B C15B C16B C17B . . . . 0.4(4) ?
C14B C15B C16B I1B . . . . -178.92(18) ?
C15B C16B C17B C18B . . . . -1.1(4) ?
I1B C16B C17B C18B . . . . 178.25(19) ?
C16B C17B C18B C13B . . . . 0.4(4) ?
C14B C13B C18B C17B . . . . 0.9(4) ?
C12B C13B C18B C17B . . . . -178.6(2) ?
C4C N1C C1C C2C . . . . -55.2(3) ?
C5C N2C C2C C1C . . . . 166.3(2) ?
C3C N2C C2C C1C . . . . -59.0(3) ?
N1C C1C C2C N2C . . . . 57.1(3) ?
C5C N2C C3C C4C . . . . -167.4(2) ?
C2C N2C C3C C4C . . . . 58.4(3) ?
C1C N1C C4C C3C . . . . 55.1(3) ?
N2C C3C C4C N1C . . . . -56.4(3) ?
C2C N2C C5C C6C . . . . -49.1(3) ?
C3C N2C C5C C6C . . . . 178.6(2) ?
C2C N2C C5C C10C . . . . 135.7(2) ?
C3C N2C C5C C10C . . . . 3.5(3) ?
C10C C5C C6C C7C . . . . 0.6(4) ?
N2C C5C C6C C7C . . . . -174.8(2) ?
C5C C6C C7C C8C . . . . 1.3(4) ?
C6C C7C C8C O1C . . . . 177.9(2) ?
C6C C7C C8C C9C . . . . -1.9(4) ?
O1C C8C C9C C10C . . . . -179.2(2) ?
C7C C8C C9C C10C . . . . 0.6(4) ?
C8C C9C C10C C5C . . . . 1.3(4) ?
C6C C5C C10C C9C . . . . -1.9(4) ?
N2C C5C C10C C9C . . . . 173.3(2) ?
C9C C8C O1C C11C . . . . 172.3(2) ?
C7C C8C O1C C11C . . . . -7.6(4) ?
O3C C12C C13C C14C . . . . 22.7(4) ?
O2C C12C C13C C14C . . . . -157.3(2) ?
O3C C12C C13C C18C . . . . -156.5(2) ?
O2C C12C C13C C18C . . . . 23.6(3) ?
C18C C13C C14C C15C . . . . 0.2(4) ?
C12C C13C C14C C15C . . . . -179.0(2) ?
C13C C14C C15C C16C . . . . 1.8(4) ?
C14C C15C C16C C17C . . . . -2.1(4) ?
C14C C15C C16C I1C . . . . 176.51(19) ?
C15C C16C C17C C18C . . . . 0.5(4) ?
I1C C16C C17C C18C . . . . -178.12(19) ?
C16C C17C C18C C13C . . . . 1.5(4) ?
C14C C13C C18C C17C . . . . -1.8(4) ?
C12C C13C C18C C17C . . . . 177.3(2) ?
